data_4319682
loop_
_publ_author_name
'Fu Qiang Huang'
'James A. Ibers'

_publ_section_title
;
 New Layered Materials: Syntheses, Structures, and Optical Properties of
 K2TiCu2S4, Rb2TiCu2S4, Rb2TiAg2S4, Cs2TiAg2S4, and Cs2TiCu2Se4
;
_journal_name_full 'Inorganic Chemistry'
_journal_page_first 2602
_journal_page_last 2607
_journal_paper_doi 10.1021/ic001346d
_journal_volume 40
_journal_year 2001
_chemical_formula_sum 'Ag2 Cs2 S4 Ti'
_chemical_formula_weight 657.70
_chemical_name_systematic
; 
 ? 
;
_space_group_IT_number 132
_symmetry_cell_setting tetragonal
_symmetry_space_group_name_Hall '-P 4c 2c'
_symmetry_space_group_name_H-M 'P 42/m c m'
_atom_sites_solution_hydrogens geom
_atom_sites_solution_primary direct
_atom_sites_solution_secondary difmap
_audit_creation_method SHELXL-97
_cell_angle_alpha 90.00
_cell_angle_beta 90.00
_cell_angle_gamma 90.00
_cell_formula_units_Z 2
_cell_length_a 6.0242(13)
_cell_length_b 6.0242(13)
_cell_length_c 13.566(4)
_cell_measurement_temperature 153(2)
_cell_volume 492.3(2)
_computing_cell_refinement 'SMART version 5.054 (Bruker, 2000)'
_computing_data_collection 'SMART version 5.054 (Bruker, 2000)'
_computing_data_reduction 'SAINT-Plus version 6.02A (Bruker, 2000)'
_computing_molecular_graphics 'SHELXTL-97 (Sheldrick, 1997)'
_computing_publication_material 'SHELXTL-97 (Sheldrick, 1997)'
_computing_structure_refinement 'SHELXL-97 (Sheldrick, 1997)'
_computing_structure_solution 'SHELXS-97 (Sheldrick, 1990)'
_diffrn_ambient_temperature 153(2)
_diffrn_measured_fraction_theta_full 0.909
_diffrn_measured_fraction_theta_max 0.909
_diffrn_measurement_device_type 'Bruker Smart 1000 CDD'
_diffrn_measurement_method \w
_diffrn_radiation_monochromator graphite
_diffrn_radiation_source 'standard-focus sealed tube'
_diffrn_radiation_type MoK\a
_diffrn_radiation_wavelength 0.71073
_diffrn_reflns_av_R_equivalents 0.0283
_diffrn_reflns_av_sigmaI/netI 0.0219
_diffrn_reflns_limit_h_max 7
_diffrn_reflns_limit_h_min -6
_diffrn_reflns_limit_k_max 3
_diffrn_reflns_limit_k_min -7
_diffrn_reflns_limit_l_max 16
_diffrn_reflns_limit_l_min -16
_diffrn_reflns_number 1296
_diffrn_reflns_theta_full 28.07
_diffrn_reflns_theta_max 28.07
_diffrn_reflns_theta_min 4.53
_diffrn_standards_decay_% <2
_diffrn_standards_interval_count none
_diffrn_standards_interval_time none
_diffrn_standards_number none
_exptl_absorpt_coefficient_mu 12.783
_exptl_absorpt_correction_T_max 0.303
_exptl_absorpt_correction_T_min 0.145
_exptl_absorpt_correction_type numerical
_exptl_absorpt_process_details 'face indexed'
_exptl_crystal_colour yellow
_exptl_crystal_density_diffrn 4.437
_exptl_crystal_density_meas ?
_exptl_crystal_density_method 'not measured'
_exptl_crystal_description block
_exptl_crystal_F_000 580
_exptl_crystal_size_max 0.320
_exptl_crystal_size_mid 0.140
_exptl_crystal_size_min 0.100
_refine_diff_density_max 2.003
_refine_diff_density_min -0.809
_refine_diff_density_rms 0.249
_refine_ls_extinction_coef 0.0040(7)
_refine_ls_extinction_expression Fc^*^=kFc[1+0.001xFc^2^\l^3^/sin(2\q)]^-1/4^
_refine_ls_extinction_method SHELXL
_refine_ls_goodness_of_fit_ref 1.369
_refine_ls_hydrogen_treatment mixed
_refine_ls_matrix_type full
_refine_ls_number_parameters 17
_refine_ls_number_reflns 321
_refine_ls_number_restraints 0
_refine_ls_restrained_S_all 1.369
_refine_ls_R_factor_all 0.0273
_refine_ls_R_factor_gt 0.0266
_refine_ls_shift/su_max 0.000
_refine_ls_shift/su_mean 0.000
_refine_ls_structure_factor_coef Fsqd
_refine_ls_weighting_details
; calc 
 [1.00000+0.00000exp(0.00(sin\q/\l)^2^)]/ 
   [\s^2^(Fo^2^)+0.0000+0.0000*P+(0.0400P)^2^+0.0000sin\q/\l] 
 where P = 1.00000Fo^2^ + 0.00000Fc^2^ 
;
_refine_ls_weighting_scheme calc
_refine_ls_wR_factor_gt 0.0702
_refine_ls_wR_factor_ref 0.0705
_reflns_number_gt 312
_reflns_number_total 321
_reflns_threshold_expression >2sigma(I)
_cod_data_source_file ic001346d_2.cif
_cod_data_source_block cstiags
_cod_depositor_comments
;
The following automatic conversions were performed:

'_exptl_crystal_density_meas' value 'not measured' was changed to '?'
- the value is perceived as not measured.

Automatic conversion script
Id: cif_fix_values 3008 2015-01-20 13:52:24Z robertas 
;
_cod_database_code 4319682

loop_
_symmetry_equiv_pos_as_xyz
'x, y, z'
'-x, -y, z'
'-y, x, z+1/2'
'y, -x, z+1/2'
'-x, y, -z+1/2'
'x, -y, -z+1/2'
'y, x, -z'
'-y, -x, -z'
'-x, -y, -z'
'x, y, -z'
'y, -x, -z-1/2'
'-y, x, -z-1/2'
'x, -y, z-1/2'
'-x, y, z-1/2'
'-y, -x, z'
'y, x, z'

loop_
_atom_site_label
_atom_site_type_symbol
_atom_site_fract_x
_atom_site_fract_y
_atom_site_fract_z
_atom_site_U_iso_or_equiv
_atom_site_adp_type
_atom_site_occupancy
_atom_site_symmetry_multiplicity
_atom_site_calc_flag
_atom_site_refinement_flags
_atom_site_disorder_assembly
_atom_site_disorder_group
Cs Cs 0.22859(6) 0.22859(6) 0.0000 0.0176(3) Uani 1 4 d S . .
Ti Ti 0.5000 0.5000 0.2500 0.0121(4) Uani 1 8 d S . .
Ag Ag 0.0000 0.5000 0.2500 0.0187(3) Uani 1 4 d S . .
S S 0.28516(14) 0.28516(14) 0.35190(10) 0.0150(4) Uani 1 2 d S . .

loop_
_atom_site_aniso_label
_atom_site_aniso_U_11
_atom_site_aniso_U_22
_atom_site_aniso_U_33
_atom_site_aniso_U_23
_atom_site_aniso_U_13
_atom_site_aniso_U_12
Cs 0.0151(3) 0.0151(3) 0.0225(4) 0.000 0.000 -0.00048(13)
Ti 0.0091(5) 0.0091(5) 0.0181(9) 0.000 0.000 0.000
Ag 0.0103(3) 0.0223(3) 0.0235(5) 0.000 0.000 0.000
S 0.0122(4) 0.0122(4) 0.0205(8) 0.0015(3) 0.0015(3) 0.0000(3)

loop_
_atom_type_symbol
_atom_type_description
_atom_type_scat_dispersion_real
_atom_type_scat_dispersion_imag
_atom_type_scat_source
Ti Ti 0.2776 0.4457 'International Tables Vol C Tables 4.2.6.8 and 6.1.1.4'
Ag Ag -0.8971 1.1015 'International Tables Vol C Tables 4.2.6.8 and 6.1.1.4'
S S 0.1246 0.1234 'International Tables Vol C Tables 4.2.6.8 and 6.1.1.4'
Cs Cs -0.3680 2.1192 'International Tables Vol C Tables 4.2.6.8 and 6.1.1.4'

loop_
_geom_angle_atom_site_label_1
_geom_angle_atom_site_label_2
_geom_angle_atom_site_label_3
_geom_angle
_geom_angle_site_symmetry_1
_geom_angle_site_symmetry_3
_geom_angle_publ_flag
S Cs S 61.72(4) 12_656 11_566 ?
S Cs S 99.22(3) 12_656 4_564 ?
S Cs S 68.53(5) 11_566 4_564 ?
S Cs S 68.53(5) 12_656 3_654 ?
S Cs S 99.22(3) 11_566 3_654 ?
S Cs S 61.72(4) 4_564 3_654 ?
S Cs S 108.03(2) 12_656 4_554 ?
S Cs S 169.15(3) 11_566 4_554 ?
S Cs S 111.81(4) 4_564 4_554 ?
S Cs S 72.48(2) 3_654 4_554 ?
S Cs S 169.15(3) 12_656 3_554 ?
S Cs S 108.03(2) 11_566 3_554 ?
S Cs S 72.48(2) 4_564 3_554 ?
S Cs S 111.81(4) 3_654 3_554 ?
S Cs S 81.93(4) 4_554 3_554 ?
S Cs S 111.81(4) 12_656 12_556 ?
S Cs S 72.48(2) 11_566 12_556 ?
S Cs S 108.03(2) 4_564 12_556 ?
S Cs S 169.15(3) 3_654 12_556 ?
S Cs S 116.59(3) 4_554 12_556 ?
S Cs S 65.66(5) 3_554 12_556 ?
S Cs S 72.48(2) 12_656 11_556 ?
S Cs S 111.81(4) 11_566 11_556 ?
S Cs S 169.15(3) 4_564 11_556 ?
S Cs S 108.03(2) 3_654 11_556 ?
S Cs S 65.66(5) 4_554 11_556 ?
S Cs S 116.59(3) 3_554 11_556 ?
S Cs S 81.93(4) 12_556 11_556 ?
S Cs Cs 130.391(17) 12_656 9 ?
S Cs Cs 130.391(17) 11_566 9 ?
S Cs Cs 130.391(17) 4_564 9 ?
S Cs Cs 130.391(17) 3_654 9 ?
S Cs Cs 58.295(13) 4_554 9 ?
S Cs Cs 58.295(13) 3_554 9 ?
S Cs Cs 58.295(13) 12_556 9 ?
S Cs Cs 58.295(13) 11_556 9 ?
S Cs Ag 76.51(3) 12_656 . ?
S Cs Ag 38.895(16) 11_566 . ?
S Cs Ag 100.04(3) 4_564 . ?
S Cs Ag 136.00(2) 3_654 . ?
S Cs Ag 146.19(2) 4_554 . ?
S Cs Ag 97.72(3) 3_554 . ?
S Cs Ag 38.457(16) 12_556 . ?
S Cs Ag 85.04(3) 11_556 . ?
Cs Cs Ag 92.608(7) 9 . ?
S Cs Ag 38.895(16) 12_656 11_556 ?
S Cs Ag 76.51(3) 11_566 11_556 ?
S Cs Ag 136.00(2) 4_564 11_556 ?
S Cs Ag 100.04(3) 3_654 11_556 ?
S Cs Ag 97.72(3) 4_554 11_556 ?
S Cs Ag 146.19(2) 3_554 11_556 ?
S Cs Ag 85.04(3) 12_556 11_556 ?
S Cs Ag 38.457(16) 11_556 11_556 ?
Cs Cs Ag 92.608(7) 9 11_556 ?
Ag Cs Ag 64.18(2) . 11_556 ?
S Cs Ag 100.04(3) 12_656 3_654 ?
S Cs Ag 136.00(2) 11_566 3_654 ?
S Cs Ag 76.51(3) 4_564 3_654 ?
S Cs Ag 38.895(16) 3_654 3_654 ?
S Cs Ag 38.457(16) 4_554 3_654 ?
S Cs Ag 85.04(3) 3_554 3_654 ?
S Cs Ag 146.19(2) 12_556 3_654 ?
S Cs Ag 97.72(3) 11_556 3_654 ?
Cs Cs Ag 92.608(7) 9 3_654 ?
Ag Cs Ag 174.783(14) . 3_654 ?
Ag Cs Ag 115.55(2) 11_556 3_654 ?
S Ti S 105.87(7) 2_665 . ?
S Ti S 111.30(4) 2_665 12_656 ?
S Ti S 111.30(4) . 12_656 ?
S Ti S 111.30(4) 2_665 11_566 ?
S Ti S 111.30(4) . 11_566 ?
S Ti S 105.87(7) 12_656 11_566 ?
S Ti Ag 124.350(18) 2_665 . ?
S Ti Ag 55.650(18) . . ?
S Ti Ag 124.350(18) 12_656 . ?
S Ti Ag 55.650(18) 11_566 . ?
S Ti Ag 55.650(18) 2_665 11_566 ?
S Ti Ag 124.350(18) . 11_566 ?
S Ti Ag 124.350(18) 12_656 11_566 ?
S Ti Ag 55.650(18) 11_566 11_566 ?
Ag Ti Ag 90.0 . 11_566 ?
S Ti Ag 124.350(18) 2_665 11_556 ?
S Ti Ag 55.650(18) . 11_556 ?
S Ti Ag 55.650(18) 12_656 11_556 ?
S Ti Ag 124.350(18) 11_566 11_556 ?
Ag Ti Ag 90.0 . 11_556 ?
Ag Ti Ag 180.0 11_566 11_556 ?
S Ti Ag 55.650(18) 2_665 1_655 ?
S Ti Ag 124.350(18) . 1_655 ?
S Ti Ag 55.650(18) 12_656 1_655 ?
S Ti Ag 124.350(18) 11_566 1_655 ?
Ag Ti Ag 180.0 . 1_655 ?
Ag Ti Ag 90.0 11_566 1_655 ?
Ag Ti Ag 90.0 11_556 1_655 ?
S Ti Cs 161.35(3) 2_665 . ?
S Ti Cs 92.78(4) . . ?
S Ti Cs 60.13(3) 12_656 . ?
S Ti Cs 60.13(3) 11_566 . ?
Ag Ti Cs 66.526(7) . . ?
Ag Ti Cs 113.474(7) 11_566 . ?
Ag Ti Cs 66.526(7) 11_556 . ?
Ag Ti Cs 113.474(7) 1_655 . ?
S Ti Cs 60.13(3) 2_665 3_655 ?
S Ti Cs 60.13(3) . 3_655 ?
S Ti Cs 92.78(4) 12_656 3_655 ?
S Ti Cs 161.35(3) 11_566 3_655 ?
Ag Ti Cs 113.474(7) . 3_655 ?
Ag Ti Cs 113.474(7) 11_566 3_655 ?
Ag Ti Cs 66.526(7) 11_556 3_655 ?
Ag Ti Cs 66.526(7) 1_655 3_655 ?
Cs Ti Cs 133.052(15) . 3_655 ?
S Ti Cs 60.13(3) 2_665 11_566 ?
S Ti Cs 60.13(3) . 11_566 ?
S Ti Cs 161.35(3) 12_656 11_566 ?
S Ti Cs 92.78(4) 11_566 11_566 ?
Ag Ti Cs 66.526(7) . 11_566 ?
Ag Ti Cs 66.526(7) 11_566 11_566 ?
Ag Ti Cs 113.474(7) 11_556 11_566 ?
Ag Ti Cs 113.474(7) 1_655 11_566 ?
Cs Ti Cs 133.052(15) . 11_566 ?
Cs Ti Cs 68.57(2) 3_655 11_566 ?
S Ti Cs 92.78(4) 2_665 9_665 ?
S Ti Cs 161.35(3) . 9_665 ?
S Ti Cs 60.13(3) 12_656 9_665 ?
S Ti Cs 60.13(3) 11_566 9_665 ?
Ag Ti Cs 113.474(8) . 9_665 ?
Ag Ti Cs 66.526(7) 11_566 9_665 ?
Ag Ti Cs 113.474(7) 11_556 9_665 ?
Ag Ti Cs 66.526(8) 1_655 9_665 ?
Cs Ti Cs 68.57(2) . 9_665 ?
Cs Ti Cs 133.052(15) 3_655 9_665 ?
Cs Ti Cs 133.052(15) 11_566 9_665 ?
S Ag S 119.18(5) 12_556 . ?
S Ag S 114.54(6) 12_556 11_566 ?
S Ag S 95.58(6) . 11_566 ?
S Ag S 95.58(6) 12_556 2_565 ?
S Ag S 114.54(6) . 2_565 ?
S Ag S 119.18(5) 11_566 2_565 ?
S Ag Ti 132.21(3) 12_556 . ?
S Ag Ti 47.79(3) . . ?
S Ag Ti 47.79(3) 11_566 . ?
S Ag Ti 132.21(3) 2_565 . ?
S Ag Ti 47.79(3) 12_556 1_455 ?
S Ag Ti 132.21(3) . 1_455 ?
S Ag Ti 132.21(3) 11_566 1_455 ?
S Ag Ti 47.79(3) 2_565 1_455 ?
Ti Ag Ti 180.0 . 1_455 ?
S Ag Cs 153.46(3) 12_556 11_566 ?
S Ag Cs 61.20(3) . 11_566 ?
S Ag Cs 91.16(3) 11_566 11_566 ?
S Ag Cs 64.34(3) 2_565 11_566 ?
Ti Ag Cs 69.910(8) . 11_566 ?
Ti Ag Cs 110.090(8) 1_455 11_566 ?
S Ag Cs 64.34(3) 12_556 . ?
S Ag Cs 91.16(3) . . ?
S Ag Cs 61.20(3) 11_566 . ?
S Ag Cs 153.46(3) 2_565 . ?
Ti Ag Cs 69.910(8) . . ?
Ti Ag Cs 110.090(8) 1_455 . ?
Cs Ag Cs 139.821(16) 11_566 . ?
S Ag Cs 61.20(3) 12_556 9_565 ?
S Ag Cs 153.46(3) . 9_565 ?
S Ag Cs 64.34(3) 11_566 9_565 ?
S Ag Cs 91.16(3) 2_565 9_565 ?
Ti Ag Cs 110.090(8) . 9_565 ?
Ti Ag Cs 69.910(8) 1_455 9_565 ?
Cs Ag Cs 131.861(18) 11_566 9_565 ?
Cs Ag Cs 64.45(2) . 9_565 ?
S Ag Cs 91.16(3) 12_556 3 ?
S Ag Cs 64.34(3) . 3 ?
S Ag Cs 153.46(3) 11_566 3 ?
S Ag Cs 61.20(3) 2_565 3 ?
Ti Ag Cs 110.090(8) . 3 ?
Ti Ag Cs 69.910(8) 1_455 3 ?
Cs Ag Cs 64.45(2) 11_566 3 ?
Cs Ag Cs 131.861(18) . 3 ?
Cs Ag Cs 139.821(16) 9_565 3 ?
Ti S Ag 76.56(3) . 11_556 ?
Ti S Ag 76.56(3) . . ?
Ag S Ag 112.82(6) 11_556 . ?
Ti S Cs 85.99(3) . 11_566 ?
Ag S Cs 154.73(4) 11_556 11_566 ?
Ag S Cs 79.90(2) . 11_566 ?
Ti S Cs 85.99(3) . 3_655 ?
Ag S Cs 79.90(2) 11_556 3_655 ?
Ag S Cs 154.73(4) . 3_655 ?
Cs S Cs 80.78(3) 11_566 3_655 ?
Ti S Cs 148.205(13) . 3 ?
Ag S Cs 130.86(4) 11_556 3 ?
Ag S Cs 77.21(2) . 3 ?
Cs S Cs 71.97(2) 11_566 3 ?
Cs S Cs 111.81(4) 3_655 3 ?
Ti S Cs 148.205(13) . 11_556 ?
Ag S Cs 77.21(2) 11_556 11_556 ?
Ag S Cs 130.86(4) . 11_556 ?
Cs S Cs 111.81(4) 11_566 11_556 ?
Cs S Cs 71.97(2) 3_655 11_556 ?
Cs S Cs 63.41(3) 3 11_556 ?

loop_
_geom_bond_atom_site_label_1
_geom_bond_atom_site_label_2
_geom_bond_distance
_geom_bond_site_symmetry_2
_geom_bond_publ_flag
Cs S 3.5684(12) 12_656 ?
Cs S 3.5684(12) 11_566 ?
Cs S 3.5684(12) 4_564 ?
Cs S 3.5684(12) 3_654 ?
Cs S 3.7055(13) 4_554 ?
Cs S 3.7055(13) 3_554 ?
Cs S 3.7055(13) 12_556 ?
Cs S 3.7055(13) 11_556 ?
Cs Cs 3.8949(13) 9 ?
Cs Ag 4.0090(9) . ?
Cs Ag 4.0090(9) 11_556 ?
Cs Ag 4.0090(9) 3_654 ?
Ti S 2.2938(13) 2_665 ?
Ti S 2.2938(13) . ?
Ti S 2.2938(13) 12_656 ?
Ti S 2.2938(13) 11_566 ?
Ti Ag 3.0121(6) . ?
Ti Ag 3.0121(6) 11_566 ?
Ti Ag 3.0121(6) 11_556 ?
Ti Ag 3.0121(6) 1_655 ?
Ti Cs 4.1048(10) 3_655 ?
Ti Cs 4.1048(10) 11_566 ?
Ti Cs 4.1048(10) 9_665 ?
Ag S 2.5568(9) 12_556 ?
Ag S 2.5568(9) . ?
Ag S 2.5568(9) 11_566 ?
Ag S 2.5568(9) 2_565 ?
Ag Ti 3.0121(6) 1_455 ?
Ag Cs 4.0090(9) 11_566 ?
Ag Cs 4.0090(9) 9_565 ?
Ag Cs 4.0090(9) 3 ?
S Ag 2.5568(9) 11_556 ?
S Cs 3.5684(12) 11_566 ?
S Cs 3.5684(12) 3_655 ?
S Cs 3.7055(13) 3 ?
S Cs 3.7055(13) 11_556 ?
